data_4325234
loop_
_publ_author_name
'Palanikumar Maniam'
'Norbert Stock'

_publ_contact_author_address
;Institut fuer Anorganische Chemie, Universitaet Kiel,
Max-Eyth-Strasse 2, 24118 Kiel, Germany
;
_publ_contact_author_email stock@ac.un-kiel.de
_publ_contact_author_fax 49(431)8801775
_publ_contact_author_name 'Prof. Dr. Norbert Stock'
_publ_contact_author_phone 49(431)8801675
_publ_section_title
;
 Investigation of Porous Ni-Based Metal-Organic Frameworks Containing
 Paddle-Wheel Type Inorganic Building Units via High-Throughput Methods
;
_journal_name_full 'Inorganic Chemistry'
_journal_page_first 5085
_journal_page_last 5097
_journal_paper_doi 10.1021/ic200381f
_journal_volume 50
_journal_year 2011
_chemical_formula_sum 'C7 H9 N Ni O5'
_chemical_formula_weight 245.843
_chemical_name_systematic
; 
 ? 
;
_space_group_IT_number 147
_symmetry_cell_setting trigonal
_symmetry_space_group_name_Hall '-P 3'
_symmetry_space_group_name_H-M 'P -3'
_atom_sites_solution_hydrogens geom
_atom_sites_solution_primary direct
_atom_sites_solution_secondary difmap
_audit_creation_method SHELXL-97
_cell_angle_alpha 90.00
_cell_angle_beta 90.00
_cell_angle_gamma 120.00
_cell_formula_units_Z 6
_cell_length_a 13.8230(4)
_cell_length_b 13.8230(4)
_cell_length_c 7.9625(2)
_cell_measurement_reflns_used 24812
_cell_measurement_temperature 120(2)
_cell_measurement_theta_max 30.03
_cell_measurement_theta_min 2.91
_cell_volume 1317.60(6)
_computing_cell_refinement 'DENZO (Otwinowski & Minor, 1997) & COLLECT (Hooft, R.W.W., 1998)'
_computing_data_collection 'COLLECT (Hooft, R.W.W., 1998)'
_computing_data_reduction 'DENZO (Otwinowski & Minor, 1997) & COLLECT (Hooft, R.W.W., 1998)'
_computing_structure_refinement 'SHELXL-97 (Sheldrick, 1997)'
_computing_structure_solution 'SHELXS-97 (Sheldrick, 1990)'
_diffrn_ambient_temperature 120(2)
_diffrn_detector_area_resol_mean '4096x4096pixels / 62x62mm'
_diffrn_measured_fraction_theta_full 0.998
_diffrn_measured_fraction_theta_max 0.998
_diffrn_measurement_device_type 'Bruker-Nonius APEX II CCD camera on \k-goniostat'
_diffrn_measurement_method '\f & \w scans'
_diffrn_radiation_monochromator '10cm confocal mirrors'
_diffrn_radiation_source 'Bruker-Nonius FR591 rotating anode'
_diffrn_radiation_type MoK\a
_diffrn_radiation_wavelength 0.71073
_diffrn_reflns_av_R_equivalents 0.0618
_diffrn_reflns_av_sigmaI/netI 0.0456
_diffrn_reflns_limit_h_max 15
_diffrn_reflns_limit_h_min -19
_diffrn_reflns_limit_k_max 19
_diffrn_reflns_limit_k_min -13
_diffrn_reflns_limit_l_max 11
_diffrn_reflns_limit_l_min -10
_diffrn_reflns_number 15008
_diffrn_reflns_theta_full 30.05
_diffrn_reflns_theta_max 30.05
_diffrn_reflns_theta_min 2.95
_exptl_absorpt_coefficient_mu 2.203
_exptl_absorpt_correction_T_max 1
_exptl_absorpt_correction_T_min 0.817695
_exptl_absorpt_correction_type empirical
_exptl_absorpt_process_details 'SADABS 2007/2 (Sheldrick, G.M., 2007)'
_exptl_crystal_colour 'clear pale green'
_exptl_crystal_density_diffrn 1.859
_exptl_crystal_description block
_exptl_crystal_F_000 756
_exptl_crystal_size_max 0.04
_exptl_crystal_size_mid 0.04
_exptl_crystal_size_min 0.04
_refine_diff_density_max 0.634
_refine_diff_density_min -0.585
_refine_diff_density_rms 0.107
_refine_ls_extinction_method none
_refine_ls_goodness_of_fit_ref 1.103
_refine_ls_hydrogen_treatment mixed
_refine_ls_matrix_type full
_refine_ls_number_parameters 163
_refine_ls_number_reflns 2588
_refine_ls_number_restraints 0
_refine_ls_restrained_S_all 1.103
_refine_ls_R_factor_all 0.0576
_refine_ls_R_factor_gt 0.0401
_refine_ls_shift/su_max 0.000
_refine_ls_shift/su_mean 0.000
_refine_ls_structure_factor_coef Fsqd
_refine_ls_weighting_details 'calc w=1/[\s^2^(Fo^2^)+(0.0091P)^2^+2.3111P] where P=(Fo^2^+2Fc^2^)/3'
_refine_ls_weighting_scheme calc
_refine_ls_wR_factor_gt 0.0698
_refine_ls_wR_factor_ref 0.0756
_reflns_number_gt 2125
_reflns_number_total 2588
_reflns_threshold_expression >2sigma(I)
_cod_data_source_file ic200381f_si_003.cif
_cod_data_source_block NiK
_cod_original_formula_sum 'C7 H9 N1 Ni1 O5'
_cod_database_code 4325234

loop_
_symmetry_equiv_pos_as_xyz
'x, y, z'
'-y, x-y, z'
'-x+y, -x, z'
'-x, -y, -z'
'y, -x+y, -z'
'x-y, x, -z'

loop_
_atom_site_label
_atom_site_type_symbol
_atom_site_fract_x
_atom_site_fract_y
_atom_site_fract_z
_atom_site_U_iso_or_equiv
_atom_site_adp_type
_atom_site_occupancy
_atom_site_symmetry_multiplicity
_atom_site_calc_flag
Ni1 Ni 0.21806(2) 0.98651(2) 0.10110(4) 0.01192(9) Uani 1 1 d
O1 O 0.05058(13) 0.86577(13) 0.1131(2) 0.0135(3) Uani 1 1 d
O2 O 0.25376(14) 0.88088(14) -0.0214(2) 0.0161(4) Uani 1 1 d
O3 O 0.38244(14) 1.09919(14) 0.0784(2) 0.0151(3) Uani 1 1 d
O4 O 0.19076(14) 1.08551(14) 0.2663(2) 0.0160(4) Uani 1 1 d
O5 O 0.25179(15) 0.92321(15) 0.3176(2) 0.0183(4) Uani 1 1 d
N8 N 0.35893(18) 0.96087(19) 0.5504(3) 0.0201(5) Uani 1 1 d
C3 C 0.26932(19) 0.71924(19) -0.0334(3) 0.0115(4) Uani 1 1 d
C4 C 0.3857(2) 0.7823(2) -0.0324(3) 0.0126(4) Uani 1 1 d
H2 H 0.422(2) 0.858(2) -0.031(3) 0.008(6) Uiso 1 1 d
C2 C 0.20135(19) 0.77707(19) -0.0433(3) 0.0124(4) Uani 1 1 d
C1 C 0.3128(2) 0.9891(2) 0.4275(3) 0.0179(5) Uani 1 1 d
H1 H 0.328(3) 1.066(3) 0.430(4) 0.021(8) Uiso 1 1 d
C6 C 0.1479(2) 1.1454(2) 0.2499(3) 0.0145(5) Uani 1 1 d
H9 H 0.121(2) 1.162(2) 0.351(3) 0.014(7) Uiso 1 1 d
C5 C 0.3380(3) 0.8464(3) 0.5614(4) 0.0265(6) Uani 1 1 d
H5 H 0.408(3) 0.849(3) 0.613(4) 0.031(9) Uiso 1 1 d
H6 H 0.324(3) 0.813(3) 0.456(4) 0.024(8) Uiso 1 1 d
H8 H 0.271(3) 0.796(3) 0.635(5) 0.055(12) Uiso 1 1 d
C7 C 0.4216(3) 1.0384(3) 0.6868(4) 0.0250(6) Uani 1 1 d
H3 H 0.386(3) 1.010(3) 0.789(4) 0.022(8) Uiso 1 1 d
H4 H 0.425(3) 1.112(3) 0.664(4) 0.030(9) Uiso 1 1 d
H7 H 0.501(3) 1.051(3) 0.692(4) 0.037(10) Uiso 1 1 d

loop_
_atom_site_aniso_label
_atom_site_aniso_U_11
_atom_site_aniso_U_22
_atom_site_aniso_U_33
_atom_site_aniso_U_23
_atom_site_aniso_U_13
_atom_site_aniso_U_12
Ni1 0.00828(15) 0.00823(15) 0.01922(16) 0.00016(11) -0.00013(11) 0.00410(12)
O1 0.0085(8) 0.0098(8) 0.0207(9) 0.0001(6) -0.0003(6) 0.0034(7)
O2 0.0114(8) 0.0086(8) 0.0287(10) -0.0007(6) 0.0020(7) 0.0054(7)
O3 0.0091(8) 0.0082(8) 0.0258(9) 0.0002(6) -0.0012(6) 0.0026(7)
O4 0.0155(9) 0.0137(9) 0.0217(9) -0.0010(6) -0.0022(7) 0.0093(7)
O5 0.0167(9) 0.0147(9) 0.0235(10) 0.0010(7) -0.0028(7) 0.0078(7)
N8 0.0172(11) 0.0215(12) 0.0205(11) 0.0017(8) -0.0005(8) 0.0088(9)
C3 0.0093(10) 0.0094(11) 0.0174(11) -0.0002(8) -0.0007(8) 0.0058(9)
C4 0.0117(11) 0.0080(10) 0.0184(12) 0.0003(8) 0.0009(8) 0.0052(9)
C2 0.0105(11) 0.0095(11) 0.0172(11) 0.0018(8) 0.0031(8) 0.0050(9)
C1 0.0157(12) 0.0176(13) 0.0215(13) 0.0014(9) 0.0014(9) 0.0092(10)
C6 0.0096(11) 0.0134(11) 0.0190(12) -0.0002(9) 0.0006(8) 0.0047(9)
C5 0.0329(17) 0.0242(15) 0.0249(15) 0.0042(11) -0.0038(12) 0.0163(13)
C7 0.0224(15) 0.0277(16) 0.0207(14) -0.0021(11) -0.0013(11) 0.0094(12)

loop_
_atom_type_symbol
_atom_type_description
_atom_type_scat_dispersion_real
_atom_type_scat_dispersion_imag
_atom_type_scat_source
C C 0.0033 0.0016 'International Tables Vol C Tables 4.2.6.8 and 6.1.1.4'
H H 0.0000 0.0000 'International Tables Vol C Tables 4.2.6.8 and 6.1.1.4'
N N 0.0061 0.0033 'International Tables Vol C Tables 4.2.6.8 and 6.1.1.4'
O O 0.0106 0.0060 'International Tables Vol C Tables 4.2.6.8 and 6.1.1.4'
Ni Ni 0.3393 1.1124 'International Tables Vol C Tables 4.2.6.8 and 6.1.1.4'

loop_
_geom_angle_atom_site_label_1
_geom_angle_atom_site_label_2
_geom_angle_atom_site_label_3
_geom_angle
_geom_angle_site_symmetry_1
_geom_angle_site_symmetry_3
O2 Ni1 O3 85.79(7) . .
O2 Ni1 O4 169.28(7) . .
O3 Ni1 O4 93.09(7) . .
O2 Ni1 O1 91.06(7) . .
O3 Ni1 O1 176.67(7) . .
O4 Ni1 O1 90.20(7) . .
O2 Ni1 O1 95.63(7) . 6_665
O3 Ni1 O1 90.06(7) . 6_665
O4 Ni1 O1 95.04(7) . 6_665
O1 Ni1 O1 89.14(8) . 6_665
O2 Ni1 O5 84.79(7) . .
O3 Ni1 O5 89.79(7) . .
O4 Ni1 O5 84.54(7) . .
O1 Ni1 O5 91.03(7) . .
O1 Ni1 O5 179.55(7) 6_665 .
C6 O1 Ni1 119.25(15) 3_465 .
C6 O1 Ni1 125.34(15) 3_465 5_455
Ni1 O1 Ni1 115.26(8) . 5_455
C2 O2 Ni1 133.33(16) . .
C2 O3 Ni1 126.33(15) 6_665 .
C6 O4 Ni1 132.91(16) . .
C1 O5 Ni1 119.12(17) . .
C1 N8 C5 119.9(2) . .
C1 N8 C7 121.7(2) . .
C5 N8 C7 118.1(2) . .
C4 C3 C4 119.1(2) 2_665 .
C4 C3 C2 120.9(2) 2_665 .
C4 C3 C2 119.9(2) . .
C3 C4 C3 120.9(2) 3_565 .
O2 C2 O3 127.0(2) . 5_455
O2 C2 C3 116.2(2) . .
O3 C2 C3 116.7(2) 5_455 .
O5 C1 N8 123.6(3) . .
O4 C6 O1 126.7(2) . 2_675

loop_
_geom_bond_atom_site_label_1
_geom_bond_atom_site_label_2
_geom_bond_distance
_geom_bond_site_symmetry_2
Ni1 O2 2.0119(17) .
Ni1 O3 2.0205(17) .
Ni1 O4 2.0644(17) .
Ni1 O1 2.0714(16) .
Ni1 O1 2.0768(17) 6_665
Ni1 O5 2.0888(18) .
O1 C6 1.274(3) 3_465
O1 Ni1 2.0768(17) 5_455
O2 C2 1.255(3) .
O3 C2 1.261(3) 6_665
O4 C6 1.242(3) .
O5 C1 1.240(3) .
N8 C1 1.329(3) .
N8 C5 1.462(4) .
N8 C7 1.467(4) .
C3 C4 1.389(3) 2_665
C3 C4 1.395(3) .
C3 C2 1.510(3) .
C4 C3 1.389(3) 3_565
C2 O3 1.261(3) 5_455
C6 O1 1.274(3) 2_675
